data_2242456
loop_
_publ_author_name
'Morscher, Alexandra'
'de Souza, Marcus V. N.'
'Wardell, James L.'
'Harrison, William T. A.'

_publ_section_title
;
 Expected and unexpected products of reactions of
 2-hydrazinylbenzothiazole with 3-nitrobenzenesulfonyl chloride in
 different solvents
;
_journal_coeditor_code SJ5555
_journal_issue 5
_journal_name_full 'Acta Crystallographica Section E'
_journal_page_first 673
_journal_page_last 677
_journal_paper_doi 10.1107/S2056989018005595
_journal_volume 74
_journal_year 2018
_chemical_formula_iupac 'C13 H10 N4 O4 S2'
_chemical_formula_moiety 'C13 H10 N4 O4 S2'
_chemical_formula_sum 'C13 H10 N4 O4 S2'
_chemical_formula_weight 350.37
_chemical_name_systematic
;
2-[2-(3-Nitrobenzenesulfonyl)hydrazinyl]-1,3-benzothiazole
;
_space_group_crystal_system triclinic
_space_group_IT_number 2
_space_group_name_Hall '-P 1'
_space_group_name_H-M_alt 'P -1'
_symmetry_space_group_name_Hall '-P 1'
_symmetry_space_group_name_H-M 'P -1'
_atom_sites_solution_hydrogens mixed
_atom_sites_solution_primary direct
_audit_creation_method SHELXL-2014/7
_cell_angle_alpha 99.382(2)
_cell_angle_beta 98.2324(19)
_cell_angle_gamma 91.9841(19)
_cell_formula_units_Z 4
_cell_length_a 6.83537(15)
_cell_length_b 13.5788(3)
_cell_length_c 15.6907(4)
_cell_measurement_reflns_used 18994
_cell_measurement_temperature 100(2)
_cell_measurement_theta_max 27.5370
_cell_measurement_theta_min 2.6480
_cell_volume 1419.55(6)
_computing_cell_refinement
;
CrystalClear (Rigaku, 2012)
;
_computing_data_collection
;
CrystalClear (Rigaku, 2012)
;
_computing_data_reduction
;
CrystalClear (Rigaku, 2012)
;
_computing_molecular_graphics
;
ORTEP-3 for Windows (Farrugia, 2012)
;
_computing_publication_material
;
publCIF (Westrip, 2010)
;
_computing_structure_refinement
;
SHELXL2014 (Sheldrick, 2015)
;
_computing_structure_solution
;
SHELXS97 (Sheldrick, 2008)
;
_diffrn_ambient_temperature 100(2)
_diffrn_measured_fraction_theta_full 0.997
_diffrn_measured_fraction_theta_max 0.994
_diffrn_measurement_device_type 'Rigaku Mercury CCD'
_diffrn_measurement_method \w
_diffrn_radiation_type MoK\a
_diffrn_radiation_wavelength 0.71073
_diffrn_reflns_av_R_equivalents 0.0178
_diffrn_reflns_limit_h_max 7
_diffrn_reflns_limit_h_min -8
_diffrn_reflns_limit_k_max 17
_diffrn_reflns_limit_k_min -17
_diffrn_reflns_limit_l_max 19
_diffrn_reflns_limit_l_min -20
_diffrn_reflns_number 24032
_diffrn_reflns_theta_full 25.242
_diffrn_reflns_theta_max 27.483
_diffrn_reflns_theta_min 2.186
_exptl_absorpt_coefficient_mu 0.402
_exptl_absorpt_correction_T_max 1.00000
_exptl_absorpt_correction_T_min 0.86119
_exptl_absorpt_correction_type multi-scan
_exptl_absorpt_process_details
;
(<i>FS_ABSCOR</i>; Rigaku, 2013)
;
_exptl_crystal_colour yellow
_exptl_crystal_density_diffrn 1.639
_exptl_crystal_description plate
_exptl_crystal_F_000 720
_exptl_crystal_size_max 0.15
_exptl_crystal_size_mid 0.10
_exptl_crystal_size_min 0.03
_refine_diff_density_max 0.401
_refine_diff_density_min -0.383
_refine_ls_extinction_method none
_refine_ls_goodness_of_fit_ref 1.036
_refine_ls_hydrogen_treatment mixed
_refine_ls_matrix_type full
_refine_ls_number_parameters 427
_refine_ls_number_reflns 6465
_refine_ls_number_restraints 0
_refine_ls_restrained_S_all 1.036
_refine_ls_R_factor_all 0.0298
_refine_ls_R_factor_gt 0.0273
_refine_ls_shift/su_max 0.001
_refine_ls_shift/su_mean 0.000
_refine_ls_structure_factor_coef Fsqd
_refine_ls_weighting_details 'w=1/[\s^2^(Fo^2^)+(0.0369P)^2^+0.7710P] where P=(Fo^2^+2Fc^2^)/3'
_refine_ls_weighting_scheme calc
_refine_ls_wR_factor_gt 0.0708
_refine_ls_wR_factor_ref 0.0722
_reflns_number_gt 6033
_reflns_number_total 6465
_reflns_threshold_expression 'I > 2\s(I)'
_cod_data_source_file sj5555sup1.cif
_cod_data_source_block II
_cod_database_code 2242456
_shelx_space_group_comment
;
The symmetry employed for this shelxl refinement is uniquely defined
by the following loop, which should always be used as a source of
symmetry information in preference to the above space-group names.
They are only intended as comments.
;
_shelx_estimated_absorpt_t_min 0.942
_shelx_estimated_absorpt_t_max 0.988

loop_
_space_group_symop_operation_xyz
'x, y, z'
'-x, -y, -z'

loop_
_atom_site_type_symbol
_atom_site_label
_atom_site_fract_x
_atom_site_fract_y
_atom_site_fract_z
_atom_site_U_iso_or_equiv
_atom_site_adp_type
_atom_site_calc_flag
_atom_site_occupancy
C C1 0.43539(18) 0.33184(9) 0.47102(8) 0.0141(2) Uani d 1
C C2 0.55062(19) 0.27184(10) 0.51978(8) 0.0169(2) Uani d 1
H H3A 0.6190 0.2193 0.4915 0.020 Uiso calc 1
C C3 0.5642(2) 0.28988(10) 0.61023(9) 0.0202(3) Uani d 1
H H3B 0.6435 0.2497 0.6439 0.024 Uiso calc 1
C C4 0.4627(2) 0.36625(11) 0.65225(9) 0.0210(3) Uani d 1
H H4 0.4751 0.3779 0.7142 0.025 Uiso calc 1
C C5 0.3439(2) 0.42538(10) 0.60476(8) 0.0185(3) Uani d 1
H H5 0.2733 0.4767 0.6333 0.022 Uiso calc 1
C C6 0.33125(18) 0.40728(9) 0.51429(8) 0.0149(2) Uani d 1
C C7 0.28467(18) 0.38771(9) 0.35588(8) 0.0139(2) Uani d 1
C C8 -0.12349(18) 0.31751(9) 0.11243(8) 0.0140(2) Uani d 1
C C9 -0.13679(18) 0.36196(9) 0.03836(8) 0.0147(2) Uani d 1
H H9 -0.1521 0.4317 0.0415 0.018 Uiso calc 1
C C10 -0.12680(18) 0.30065(9) -0.04025(8) 0.0151(2) Uani d 1
C C11 -0.10555(19) 0.19861(10) -0.04774(9) 0.0177(3) Uani d 1
H H11 -0.1002 0.1586 -0.1029 0.021 Uiso calc 1
C C12 -0.09235(19) 0.15654(10) 0.02733(9) 0.0177(3) Uani d 1
H H12 -0.0772 0.0868 0.0238 0.021 Uiso calc 1
C C13 -0.10106(18) 0.21541(9) 0.10793(8) 0.0161(2) Uani d 1
H H13 -0.0918 0.1862 0.1593 0.019 Uiso calc 1
S S1 0.19123(5) 0.46708(2) 0.43815(2) 0.01478(7) Uani d 1
S S2 -0.14385(4) 0.39379(2) 0.21312(2) 0.01401(7) Uani d 1
N N1 0.40625(15) 0.32218(8) 0.38016(7) 0.0139(2) Uani d 1
N N2 0.23064(17) 0.39617(9) 0.27112(7) 0.0172(2) Uani d 1
H H2 0.284(3) 0.3656(13) 0.2323(11) 0.021 Uiso d 1
N N3 0.07391(16) 0.45532(8) 0.25127(7) 0.0156(2) Uani d 1
H H3 0.101(2) 0.4983(13) 0.2204(11) 0.019 Uiso d 1
N N4 -0.14030(17) 0.34643(8) -0.11915(7) 0.0180(2) Uani d 1
O O1 -0.27389(14) 0.47084(7) 0.19593(6) 0.01904(19) Uani d 1
O O2 -0.17746(14) 0.32943(7) 0.27375(6) 0.01830(19) Uani d 1
O O3 -0.15792(16) 0.43763(7) -0.11068(6) 0.0248(2) Uani d 1
O O4 -0.13227(18) 0.29368(8) -0.18884(6) 0.0306(2) Uani d 1
C C14 0.38706(17) 0.27186(9) 0.04845(8) 0.0135(2) Uani d 1
C C15 0.37430(18) 0.35578(10) 0.00746(8) 0.0162(2) Uani d 1
H H15 0.3734 0.4208 0.0407 0.019 Uiso calc 1
C C16 0.36290(19) 0.34242(10) -0.08280(9) 0.0188(3) Uani d 1
H H16 0.3550 0.3990 -0.1114 0.023 Uiso calc 1
C C17 0.3629(2) 0.24711(10) -0.13217(9) 0.0203(3) Uani d 1
H H17 0.3535 0.2398 -0.1939 0.024 Uiso calc 1
C C18 0.3765(2) 0.16275(10) -0.09252(8) 0.0183(3) Uani d 1
H H18 0.3766 0.0979 -0.1261 0.022 Uiso calc 1
C C19 0.38981(18) 0.17643(9) -0.00197(8) 0.0146(2) Uani d 1
C C20 0.40680(18) 0.18334(9) 0.15515(8) 0.0139(2) Uani d 1
C C21 0.15315(19) 0.07929(9) 0.36629(8) 0.0163(2) Uani d 1
C C22 0.22077(19) 0.04559(10) 0.44344(8) 0.0165(2) Uani d 1
H H22 0.2967 -0.0117 0.4438 0.020 Uiso calc 1
C C23 0.17295(19) 0.09898(10) 0.51990(8) 0.0175(3) Uani d 1
C C24 0.0642(2) 0.18347(10) 0.52236(9) 0.0205(3) Uani d 1
H H24 0.0348 0.2185 0.5761 0.025 Uiso calc 1
C C25 -0.0005(2) 0.21522(10) 0.44401(10) 0.0211(3) Uani d 1
H H25 -0.0747 0.2731 0.4439 0.025 Uiso calc 1
C C26 0.0421(2) 0.16336(10) 0.36575(9) 0.0190(3) Uani d 1
H H26 -0.0042 0.1850 0.3122 0.023 Uiso calc 1
S S3 0.40564(5) 0.08651(2) 0.06631(2) 0.01512(7) Uani d 1
S S4 0.21030(5) 0.01172(2) 0.26734(2) 0.01740(8) Uani d 1
N N5 0.39616(15) 0.27357(8) 0.13792(7) 0.0136(2) Uani d 1
N N6 0.41743(18) 0.16301(8) 0.23735(7) 0.0184(2) Uani d 1
H H6 0.430(2) 0.2085(13) 0.2795(12) 0.022 Uiso d 1
N N7 0.42029(17) 0.06345(8) 0.24827(7) 0.0170(2) Uani d 1
H H7 0.520(3) 0.0496(12) 0.2847(11) 0.020 Uiso d 1
N N8 0.23973(17) 0.06263(9) 0.60183(7) 0.0205(2) Uani d 1
O O5 0.26067(17) -0.08604(7) 0.28157(6) 0.0248(2) Uani d 1
O O6 0.05911(15) 0.02700(8) 0.19880(6) 0.0242(2) Uani d 1
O O7 0.32765(15) -0.01577(8) 0.59683(7) 0.0260(2) Uani d 1
O O8 0.20339(17) 0.10970(9) 0.67020(7) 0.0312(2) Uani d 1

loop_
_atom_site_aniso_label
_atom_site_aniso_U_11
_atom_site_aniso_U_22
_atom_site_aniso_U_33
_atom_site_aniso_U_12
_atom_site_aniso_U_13
_atom_site_aniso_U_23
C1 0.0141(6) 0.0152(6) 0.0123(6) -0.0026(4) 0.0022(4) 0.0005(4)
C2 0.0156(6) 0.0167(6) 0.0180(6) 0.0007(5) 0.0022(5) 0.0023(5)
C3 0.0207(6) 0.0218(7) 0.0186(6) 0.0001(5) 0.0000(5) 0.0076(5)
C4 0.0248(7) 0.0256(7) 0.0121(6) -0.0011(5) 0.0017(5) 0.0035(5)
C5 0.0211(6) 0.0208(6) 0.0131(6) 0.0011(5) 0.0044(5) 0.0002(5)
C6 0.0143(6) 0.0166(6) 0.0132(6) -0.0002(4) 0.0011(4) 0.0019(5)
C7 0.0145(6) 0.0142(6) 0.0124(6) -0.0014(4) 0.0039(4) -0.0006(4)
C8 0.0135(5) 0.0154(6) 0.0120(6) 0.0018(4) 0.0007(4) 0.0005(4)
C9 0.0150(6) 0.0146(6) 0.0139(6) 0.0004(4) 0.0014(4) 0.0016(5)
C10 0.0142(6) 0.0177(6) 0.0130(6) -0.0006(4) 0.0008(4) 0.0025(5)
C11 0.0160(6) 0.0173(6) 0.0175(6) -0.0001(5) 0.0012(5) -0.0028(5)
C12 0.0177(6) 0.0131(6) 0.0211(6) 0.0012(5) 0.0006(5) 0.0011(5)
C13 0.0152(6) 0.0164(6) 0.0166(6) 0.0012(5) 0.0001(5) 0.0043(5)
S1 0.01749(15) 0.01571(15) 0.01076(14) 0.00315(11) 0.00279(11) 0.00015(11)
S2 0.01745(15) 0.01462(14) 0.01033(14) 0.00364(11) 0.00230(11) 0.00244(11)
N1 0.0147(5) 0.0151(5) 0.0114(5) -0.0002(4) 0.0026(4) 0.0005(4)
N2 0.0186(5) 0.0224(6) 0.0106(5) 0.0069(4) 0.0035(4) 0.0004(4)
N3 0.0193(5) 0.0144(5) 0.0130(5) 0.0019(4) 0.0015(4) 0.0030(4)
N4 0.0196(5) 0.0212(6) 0.0126(5) -0.0015(4) 0.0015(4) 0.0017(4)
O1 0.0238(5) 0.0196(5) 0.0145(4) 0.0093(4) 0.0029(4) 0.0032(4)
O2 0.0222(5) 0.0197(5) 0.0144(4) 0.0023(4) 0.0039(4) 0.0057(4)
O3 0.0390(6) 0.0192(5) 0.0181(5) 0.0015(4) 0.0069(4) 0.0060(4)
O4 0.0487(7) 0.0290(6) 0.0116(5) 0.0004(5) 0.0035(4) -0.0022(4)
C14 0.0113(5) 0.0162(6) 0.0131(6) 0.0016(4) 0.0024(4) 0.0018(5)
C15 0.0151(6) 0.0158(6) 0.0176(6) 0.0016(4) 0.0020(5) 0.0033(5)
C16 0.0187(6) 0.0206(6) 0.0186(6) 0.0025(5) 0.0018(5) 0.0087(5)
C17 0.0223(7) 0.0265(7) 0.0126(6) 0.0026(5) 0.0014(5) 0.0050(5)
C18 0.0226(6) 0.0187(6) 0.0136(6) 0.0038(5) 0.0031(5) 0.0015(5)
C19 0.0152(6) 0.0151(6) 0.0138(6) 0.0025(4) 0.0019(4) 0.0036(5)
C20 0.0145(6) 0.0146(6) 0.0121(6) 0.0007(4) 0.0030(4) 0.0003(4)
C21 0.0192(6) 0.0151(6) 0.0147(6) -0.0028(5) 0.0037(5) 0.0025(5)
C22 0.0169(6) 0.0154(6) 0.0174(6) -0.0023(5) 0.0026(5) 0.0040(5)
C23 0.0175(6) 0.0196(6) 0.0156(6) -0.0048(5) 0.0026(5) 0.0042(5)
C24 0.0202(6) 0.0195(6) 0.0218(7) -0.0041(5) 0.0082(5) 0.0000(5)
C25 0.0202(6) 0.0161(6) 0.0290(7) 0.0001(5) 0.0080(5) 0.0058(5)
C26 0.0197(6) 0.0175(6) 0.0212(7) -0.0008(5) 0.0035(5) 0.0078(5)
S3 0.02245(16) 0.01240(14) 0.01072(14) 0.00307(11) 0.00390(11) 0.00095(11)
S4 0.02582(17) 0.01316(15) 0.01286(15) -0.00091(12) 0.00193(12) 0.00245(11)
N5 0.0158(5) 0.0131(5) 0.0118(5) 0.0008(4) 0.0029(4) 0.0009(4)
N6 0.0332(6) 0.0112(5) 0.0108(5) -0.0002(4) 0.0048(4) 0.0009(4)
N7 0.0238(6) 0.0146(5) 0.0135(5) 0.0035(4) 0.0034(4) 0.0039(4)
N8 0.0198(5) 0.0257(6) 0.0152(5) -0.0052(5) 0.0021(4) 0.0030(4)
O5 0.0423(6) 0.0128(4) 0.0197(5) 0.0008(4) 0.0056(4) 0.0035(4)
O6 0.0283(5) 0.0252(5) 0.0171(5) -0.0024(4) -0.0020(4) 0.0038(4)
O7 0.0274(5) 0.0324(6) 0.0192(5) 0.0041(4) 0.0015(4) 0.0090(4)
O8 0.0406(6) 0.0368(6) 0.0148(5) -0.0036(5) 0.0069(4) -0.0009(4)

loop_
_atom_type_symbol
_atom_type_description
_atom_type_scat_dispersion_real
_atom_type_scat_dispersion_imag
_atom_type_scat_source
C C 0.0033 0.0016 'International Tables Vol C Tables 4.2.6.8 and 6.1.1.4'
H H 0.0000 0.0000 'International Tables Vol C Tables 4.2.6.8 and 6.1.1.4'
N N 0.0061 0.0033 'International Tables Vol C Tables 4.2.6.8 and 6.1.1.4'
O O 0.0106 0.0060 'International Tables Vol C Tables 4.2.6.8 and 6.1.1.4'
S S 0.1246 0.1234 'International Tables Vol C Tables 4.2.6.8 and 6.1.1.4'

loop_
_geom_angle_atom_site_label_1
_geom_angle_atom_site_label_2
_geom_angle_atom_site_label_3
_geom_angle
C2 C1 N1 125.63(11)
C2 C1 C6 119.30(11)
N1 C1 C6 115.02(11)
C3 C2 C1 119.12(12)
C3 C2 H3A 120.4
C1 C2 H3A 120.4
C2 C3 C4 120.83(12)
C2 C3 H3B 119.6
C4 C3 H3B 119.6
C5 C4 C3 120.91(12)
C5 C4 H4 119.5
C3 C4 H4 119.5
C4 C5 C6 118.08(12)
C4 C5 H5 121.0
C6 C5 H5 121.0
C5 C6 C1 121.74(12)
C5 C6 S1 128.32(10)
C1 C6 S1 109.93(9)
N1 C7 N2 122.68(11)
N1 C7 S1 117.31(9)
N2 C7 S1 120.01(10)
C9 C8 C13 121.44(11)
C9 C8 S2 118.05(9)
C13 C8 S2 120.47(10)
C10 C9 C8 117.29(11)
C10 C9 H9 121.4
C8 C9 H9 121.4
C9 C10 C11 123.15(12)
C9 C10 N4 118.01(11)
C11 C10 N4 118.84(11)
C12 C11 C10 118.18(12)
C12 C11 H11 120.9
C10 C11 H11 120.9
C11 C12 C13 120.65(12)
C11 C12 H12 119.7
C13 C12 H12 119.7
C8 C13 C12 119.28(12)
C8 C13 H13 120.4
C12 C13 H13 120.4
C6 S1 C7 88.04(6)
O2 S2 O1 121.70(6)
O2 S2 N3 106.58(6)
O1 S2 N3 103.87(6)
O2 S2 C8 107.73(6)
O1 S2 C8 108.20(6)
N3 S2 C8 108.09(6)
C7 N1 C1 109.69(10)
C7 N2 N3 117.74(11)
C7 N2 H2 121.7(12)
N3 N2 H2 120.5(12)
N2 N3 S2 115.55(9)
N2 N3 H3 113.4(11)
S2 N3 H3 112.1(11)
O4 N4 O3 123.45(12)
O4 N4 C10 118.93(11)
O3 N4 C10 117.61(10)
N5 C14 C15 125.14(11)
N5 C14 C19 115.21(11)
C15 C14 C19 119.65(11)
C16 C15 C14 118.75(12)
C16 C15 H15 120.6
C14 C15 H15 120.6
C15 C16 C17 120.99(12)
C15 C16 H16 119.5
C17 C16 H16 119.5
C18 C17 C16 121.09(12)
C18 C17 H17 119.5
C16 C17 H17 119.5
C17 C18 C19 117.81(12)
C17 C18 H18 121.1
C19 C18 H18 121.1
C18 C19 C14 121.70(12)
C18 C19 S3 128.77(10)
C14 C19 S3 109.51(9)
N5 C20 N6 122.64(11)
N5 C20 S3 116.93(9)
N6 C20 S3 120.43(9)
C22 C21 C26 121.43(12)
C22 C21 S4 118.12(10)
C26 C21 S4 120.45(10)
C23 C22 C21 117.16(12)
C23 C22 H22 121.4
C21 C22 H22 121.4
C22 C23 C24 123.27(12)
C22 C23 N8 117.66(12)
C24 C23 N8 119.07(12)
C25 C24 C23 118.01(13)
C25 C24 H24 121.0
C23 C24 H24 121.0
C26 C25 C24 120.68(13)
C26 C25 H25 119.7
C24 C25 H25 119.7
C25 C26 C21 119.45(12)
C25 C26 H26 120.3
C21 C26 H26 120.3
C19 S3 C20 88.30(6)
O5 S4 O6 121.88(6)
O5 S4 N7 103.87(6)
O6 S4 N7 106.93(6)
O5 S4 C21 108.35(6)
O6 S4 C21 107.54(6)
N7 S4 C21 107.49(6)
C20 N5 C14 110.05(10)
C20 N6 N7 118.05(11)
C20 N6 H6 120.6(12)
N7 N6 H6 121.2(12)
N6 N7 S4 116.35(9)
N6 N7 H7 114.9(11)
S4 N7 H7 110.4(11)
O8 N8 O7 123.72(12)
O8 N8 C23 118.84(12)
O7 N8 C23 117.43(11)

loop_
_geom_bond_atom_site_label_1
_geom_bond_atom_site_label_2
_geom_bond_distance
C1 C2 1.3944(18)
C1 N1 1.3947(16)
C1 C6 1.4068(17)
C2 C3 1.3894(19)
C2 H3A 0.9500
C3 C4 1.396(2)
C3 H3B 0.9500
C4 C5 1.3877(19)
C4 H4 0.9500
C5 C6 1.3902(17)
C5 H5 0.9500
C6 S1 1.7450(13)
C7 N1 1.3033(16)
C7 N2 1.3529(16)
C7 S1 1.7511(12)
C8 C9 1.3876(17)
C8 C13 1.3917(17)
C8 S2 1.7685(12)
C9 C10 1.3829(17)
C9 H9 0.9500
C10 C11 1.3858(18)
C10 N4 1.4661(16)
C11 C12 1.3837(19)
C11 H11 0.9500
C12 C13 1.3918(18)
C12 H12 0.9500
C13 H13 0.9500
S2 O2 1.4287(9)
S2 O1 1.4301(9)
S2 N3 1.6636(11)
N2 N3 1.3912(15)
N2 H2 0.816(18)
N3 H3 0.848(17)
N4 O4 1.2150(15)
N4 O3 1.2358(15)
C14 N5 1.3927(16)
C14 C15 1.3963(17)
C14 C19 1.4061(17)
C15 C16 1.3887(18)
C15 H15 0.9500
C16 C17 1.3958(19)
C16 H16 0.9500
C17 C18 1.3895(19)
C17 H17 0.9500
C18 C19 1.3918(18)
C18 H18 0.9500
C19 S3 1.7473(13)
C20 N5 1.2992(16)
C20 N6 1.3549(16)
C20 S3 1.7522(12)
C21 C22 1.3869(18)
C21 C26 1.3934(18)
C21 S4 1.7717(13)
C22 C23 1.3846(18)
C22 H22 0.9500
C23 C24 1.3868(19)
C23 N8 1.4693(17)
C24 C25 1.387(2)
C24 H24 0.9500
C25 C26 1.387(2)
C25 H25 0.9500
C26 H26 0.9500
S4 O5 1.4271(10)
S4 O6 1.4272(10)
S4 N7 1.6628(12)
N6 N7 1.3906(15)
N6 H6 0.820(18)
N7 H7 0.871(17)
N8 O8 1.2186(16)
N8 O7 1.2374(16)

loop_
_geom_hbond_atom_site_label_D
_geom_hbond_atom_site_label_H
_geom_hbond_atom_site_label_A
_geom_hbond_site_symmetry_A
_geom_hbond_distance_DH
_geom_hbond_distance_HA
_geom_hbond_distance_DA
_geom_hbond_angle_DHA
N2 H2 N5 . 0.816(18) 2.033(18) 2.8447(15) 172.7(16)
N3 H3 O3 2_565 0.848(17) 2.129(18) 2.9427(15) 160.8(15)
N6 H6 N1 . 0.820(18) 2.050(18) 2.8601(15) 169.2(17)
N7 H7 O7 2_656 0.871(17) 2.123(18) 2.9472(15) 157.6(15)
C15 H15 O3 2_565 0.95 2.65 3.4888(17) 147
C26 H26 O2 . 0.95 2.44 3.1774(16) 134
C5 H5 O1 2_566 0.95 2.66 3.3218(16) 127
C13 H13 O6 . 0.95 2.56 3.2731(16) 133

loop_
_geom_torsion_atom_site_label_1
_geom_torsion_atom_site_label_2
_geom_torsion_atom_site_label_3
_geom_torsion_atom_site_label_4
_geom_torsion
N1 C1 C2 C3 -179.34(12)
C6 C1 C2 C3 -1.78(18)
C1 C2 C3 C4 0.6(2)
C2 C3 C4 C5 0.7(2)
C3 C4 C5 C6 -0.9(2)
C4 C5 C6 C1 -0.28(19)
C4 C5 C6 S1 178.53(10)
C2 C1 C6 C5 1.64(19)
N1 C1 C6 C5 179.45(11)
C2 C1 C6 S1 -177.37(10)
N1 C1 C6 S1 0.44(14)
C13 C8 C9 C10 -0.02(18)
S2 C8 C9 C10 -178.02(9)
C8 C9 C10 C11 0.36(19)
C8 C9 C10 N4 -179.90(11)
C9 C10 C11 C12 -0.48(19)
N4 C10 C11 C12 179.79(11)
C10 C11 C12 C13 0.25(19)
C9 C8 C13 C12 -0.19(19)
S2 C8 C13 C12 177.77(10)
C11 C12 C13 C8 0.07(19)
C5 C6 S1 C7 -179.42(13)
C1 C6 S1 C7 -0.50(9)
N1 C7 S1 C6 0.52(10)
N2 C7 S1 C6 -179.24(11)
C9 C8 S2 O2 165.20(10)
C13 C8 S2 O2 -12.82(12)
C9 C8 S2 O1 31.90(12)
C13 C8 S2 O1 -146.12(10)
C9 C8 S2 N3 -79.99(11)
C13 C8 S2 N3 101.99(11)
N2 C7 N1 C1 179.39(11)
S1 C7 N1 C1 -0.35(13)
C2 C1 N1 C7 177.58(12)
C6 C1 N1 C7 -0.07(15)
N1 C7 N2 N3 168.50(11)
S1 C7 N2 N3 -11.75(16)
C7 N2 N3 S2 -99.88(12)
O2 S2 N3 N2 52.10(10)
O1 S2 N3 N2 -178.24(9)
C8 S2 N3 N2 -63.47(10)
C9 C10 N4 O4 -179.83(12)
C11 C10 N4 O4 -0.08(18)
C9 C10 N4 O3 0.70(17)
C11 C10 N4 O3 -179.55(12)
N5 C14 C15 C16 -178.92(12)
C19 C14 C15 C16 0.54(18)
C14 C15 C16 C17 0.38(19)
C15 C16 C17 C18 -0.7(2)
C16 C17 C18 C19 0.1(2)
C17 C18 C19 C14 0.88(19)
C17 C18 C19 S3 179.20(10)
N5 C14 C19 C18 178.32(11)
C15 C14 C19 C18 -1.20(19)
N5 C14 C19 S3 -0.30(14)
C15 C14 C19 S3 -179.81(9)
C26 C21 C22 C23 0.08(19)
S4 C21 C22 C23 -179.45(9)
C21 C22 C23 C24 -0.62(19)
C21 C22 C23 N8 178.59(11)
C22 C23 C24 C25 0.4(2)
N8 C23 C24 C25 -178.77(11)
C23 C24 C25 C26 0.3(2)
C24 C25 C26 C21 -0.8(2)
C22 C21 C26 C25 0.63(19)
S4 C21 C26 C25 -179.85(10)
C18 C19 S3 C20 -178.41(13)
C14 C19 S3 C20 0.08(9)
N5 C20 S3 C19 0.17(10)
N6 C20 S3 C19 179.86(11)
C22 C21 S4 O5 19.55(12)
C26 C21 S4 O5 -159.98(11)
C22 C21 S4 O6 153.05(10)
C26 C21 S4 O6 -26.48(12)
C22 C21 S4 N7 -92.13(11)
C26 C21 S4 N7 88.34(11)
N6 C20 N5 C14 179.96(12)
S3 C20 N5 C14 -0.36(14)
C15 C14 N5 C20 179.91(12)
C19 C14 N5 C20 0.42(15)
N5 C20 N6 N7 177.46(11)
S3 C20 N6 N7 -2.20(17)
C20 N6 N7 S4 -103.52(12)
O5 S4 N7 N6 -176.11(9)
O6 S4 N7 N6 53.82(10)
C21 S4 N7 N6 -61.41(10)
C22 C23 N8 O8 178.31(12)
C24 C23 N8 O8 -2.44(18)
C22 C23 N8 O7 -2.85(17)
C24 C23 N8 O7 176.39(12)

_cod_database_fobs_code 2242456
